data_2107402
loop_
_publ_author_name
'Pringle, G.E.'

_publ_section_title
;
 The structure of Sr Si2: a crystal of class O (432)
;
_journal_name_full 'Acta Crystallographica B (24,1968-38,1982)'
_journal_page_first 2326
_journal_page_last 2328
_journal_volume 28
_journal_year 1972
_chemical_formula_sum 'Si2 Sr'
_chemical_name_systematic 'Sr Si2'
_space_group_IT_number 212
_symmetry_space_group_name_Hall 'P 4acd 2ab 3'
_symmetry_space_group_name_H-M 'P 43 3 2'
_cell_angle_alpha 90
_cell_angle_beta 90
_cell_angle_gamma 90
_cell_formula_units_Z 4
_cell_length_a 6.515
_cell_length_b 6.515
_cell_length_c 6.515
_cell_volume 276.531
_citation_journal_id_ASTM ACBCAR
_cod_data_source_file Pringle_ACBCAR_1972_822.cif
_cod_data_source_block Si2Sr1
_cod_original_cell_volume 276.5306
_cod_original_formula_sum 'Si2 Sr1'
_cod_database_code 2107402

loop_
_symmetry_equiv_pos_as_xyz
x,y,z
-y+3/4,x+1/4,z+3/4
-x+1/2,-y,z+1/2
y+3/4,-x+3/4,z+1/4
x+1/2,-y+1/2,-z
y+1/4,x+3/4,-z+3/4
-x,y+1/2,-z+1/2
-y+1/4,-x+1/4,-z+1/4
z,x,y
-x+3/4,z+1/4,y+3/4
-z+1/2,-x,y+1/2
x+3/4,-z+3/4,y+1/4
z+1/2,-x+1/2,-y
x+1/4,z+3/4,-y+3/4
-z,x+1/2,-y+1/2
-x+1/4,-z+1/4,-y+1/4
y,z,x
y+1/2,-z+1/2,-x
z+1/4,y+3/4,-x+3/4
-y,z+1/2,-x+1/2
-z+1/4,-y+1/4,-x+1/4
-y+1/2,-z,x+1/2
z+3/4,-y+3/4,x+1/4
-z+3/4,y+1/4,x+3/4

loop_
_atom_site_label
_atom_site_type_symbol
_atom_site_fract_x
_atom_site_fract_y
_atom_site_fract_z
_atom_site_occupancy
_atom_site_U_iso_or_equiv
Si1 Si -0.1731 -0.1731 -0.1731 1 0.0
Sr1 Sr 0.125 0.125 0.125 1 0.0
